data_4328598
loop_
_publ_author_name
'G. W. Chinthaka Silva'
'Charles B. Yeamans'
'Philppe F. Weck'
'John D. Hunn'
'Gary S. Cerefice'
'Alfred P. Sattelberger'
'Ken R. Czerwinski'

_publ_contact_author_address
;University of Nevada, Las Vegas
Harry Reid Center for Environmental Studies
Box 454009, 4505 Maryland Parkway
Las Vegas, NV 89154 USA            
;
_publ_contact_author_email chinthaka.silva@gmail.com
_publ_contact_author_fax 865
_publ_contact_author_name 'G. W. Chinthaka Silva'
_publ_contact_author_phone 865
_publ_section_title
;
 Synthesis and Characterization of Th2N2(NH) Isomorphous to Th2N3
;
_journal_name_full 'Inorganic Chemistry'
_journal_page_first 3332
_journal_page_last 3340
_journal_paper_doi 10.1021/ic300025b
_journal_volume 51
_journal_year 2012
_chemical_compound_source Syn
_chemical_formula_analytical 'N3 Th2'
_chemical_formula_moiety 'N3 Th2'
_chemical_formula_structural 'N3 Th2'
_chemical_formula_sum 'N3 Th2'
_chemical_formula_weight 506.10
_chemical_name_common 'Thorium Nitride'
_chemical_name_systematic ' Thorium Nitride'
_space_group_IT_number 164
_symmetry_cell_setting trigonal
_symmetry_space_group_name_Hall '-P 3 2"'
_symmetry_space_group_name_H-M 'P -3 m 1'
_audit_author_name 'G. W. Chinthaka SIlva'
_audit_creation_date 2012-01-04T13:12
_audit_creation_method 'from EXP file using GSAS2CIF'
_audit_update_record ' 2012-01-04T13:12  Initial CIF as created by GSAS2CIF'
_cell_angle_alpha 90.0
_cell_angle_beta 90.0
_cell_angle_gamma 120.0
_cell_formula_units_Z 1
_cell_length_a 3.8855(11)
_cell_length_b 3.8855
_cell_length_c 6.1846(18)
_cell_measurement_temperature 298
_cell_volume 80.86(3)
_computing_data_collection 'PANalytical X'Pert HighScore Plus'
_computing_structure_refinement GSAS
_computing_structure_solution GSAS
_diffrn_ambient_temperature 298
_diffrn_measurement_device_type 'PANalytical X'Pert PRO MPD Diffractometer'
_diffrn_radiation_polarisn_ratio 0.7
_diffrn_radiation_probe x-ray
_diffrn_radiation_type 'Cu K\a'
_diffrn_radiation_wavelength 1.54180
_diffrn_source 'Sealed Tube'
_diffrn_source_target Cu
_diffrn_source_type K\a
_exptl_absorpt_correction_T_max 1.00000
_exptl_absorpt_correction_T_min 1.00000
_exptl_absorpt_process_details
;   GSAS Absorption/surface roughness correction: function number 0
 No correction is applied.
;
_exptl_crystal_density_diffrn 10.393
_pd_block_id 2012-01-04T13:12|TH2N3|._W._Chinthaka_SIlva|Overall
_pd_calc_method 'Rietveld Refinement'
_pd_char_colour Yellow
_pd_char_particle_morphology Plate-like
_pd_meas_2theta_range_inc 0.008
_pd_meas_2theta_range_max 80.034
_pd_meas_2theta_range_min 10.002
_pd_meas_number_of_points 8755
_pd_meas_scan_method step
_pd_phase_name Th2N3
_pd_proc_2theta_range_inc 0.008
_pd_proc_2theta_range_max 80.034
_pd_proc_2theta_range_min 10.002
_pd_proc_info_datetime 2012-01-04T13:12:09
_pd_proc_ls_background_function
;   GSAS Background function number 1 with 21 terms.
 Shifted Chebyshev function of 1st kind
      1:    90.2665     2:   -75.7756     3:    42.8352     4:   -19.0491    
      5:    14.4794     6:   -8.58251     7:    4.46944     8:   -1.80520    
      9:   0.169171    10:    1.86496    11:  -7.188720E-0212:   -1.29012    
     13:   0.480094    14:    1.19712    15:  -0.432473    16:  -0.379752    
     17:   0.587620    18:  -0.964277    19:   4.773930E-0220:  -0.138757    
     21:  -0.722508    
;
_pd_proc_ls_prof_R_factor 0.0751
_pd_proc_ls_prof_wR_expected 0.1046
_pd_proc_ls_prof_wR_factor 0.0994
_pd_proc_number_of_points 8755
_refine_ls_goodness_of_fit_all 0.95
_refine_ls_matrix_type full
_refine_ls_number_parameters 34
_refine_ls_number_restraints 0
_refine_ls_R_Fsqd_factor 0.12032
_refine_ls_shift/su_max 0.00
_refine_ls_shift/su_mean 0.00
_reflns_d_resolution_high 1.210
_reflns_d_resolution_low 6.185
_reflns_limit_h_max 4
_reflns_limit_h_min 0
_reflns_limit_k_max 3
_reflns_limit_k_min 0
_reflns_limit_l_max 5
_reflns_limit_l_min -4
_reflns_number_total 29
_cod_data_source_file ic300025b_si_001.cif
_cod_data_source_block TH2N3_overall
_cod_original_cell_volume 80.86(4)
_cod_database_code 4328598
_cod_database_fobs_code 4328598
_gsas_exptl_extinct_corr_t_min 1.00000
_gsas_exptl_extinct_corr_t_max 1.00000

loop_
_symmetry_equiv_pos_site_id
_symmetry_equiv_pos_as_xyz
1 +x,+y,+z
2 -y,x-y,+z
3 y-x,-x,+z
4 y-x,+y,+z
5 -y,-x,+z
6 +x,x-y,+z
-1 -x,-y,-z
-2 +y,y-x,-z
-3 x-y,+x,-z
-4 x-y,-y,-z
-5 +y,+x,-z
-6 -x,y-x,-z

loop_
_atom_site_type_symbol
_atom_site_label
_atom_site_fract_x
_atom_site_fract_y
_atom_site_fract_z
_atom_site_occupancy
_atom_site_thermal_displace_type
_atom_site_U_iso_or_equiv
_atom_site_symmetry_multiplicity
Th TH1 0.3333 0.6667 0.24168 1.0 Uiso 0.02954 2
N N2 0.0 0.0 0.0 1.0 Uiso 0.02975 1
N N3 0.3333 0.6667 0.64973 1.0 Uiso 0.02981 2

loop_
_atom_type_symbol
_atom_type_scat_dispersion_real
_atom_type_scat_dispersion_imag
_atom_type_scat_Cromer_Mann_a1
_atom_type_scat_Cromer_Mann_a2
_atom_type_scat_Cromer_Mann_a3
_atom_type_scat_Cromer_Mann_a4
_atom_type_scat_Cromer_Mann_b1
_atom_type_scat_Cromer_Mann_b2
_atom_type_scat_Cromer_Mann_b3
_atom_type_scat_Cromer_Mann_b4
_atom_type_scat_Cromer_Mann_c
_atom_type_scat_source
Th 0.000 0.000 35.5645 0.56336 23.4219 3.46204 12.7473 17.8309 4.80703 99.1722 13.4314 International_Tables_Vol_C
N 0.000 0.000 12.2126 0.00570 3.13220 9.89330 2.01250 28.9975 1.16630 0.58260 -11.529 International_Tables_Vol_C

loop_
_geom_angle_atom_site_label_1
_geom_angle_atom_site_label_2
_geom_angle_atom_site_label_3
_geom_angle
_geom_angle_site_symmetry_1
_geom_angle_site_symmetry_3
_geom_angle_publ_flag
N3 TH1 N3 73.332(6) 1_555 -1_566 n
N3 TH1 N3 73.337(6) 1_555 -1_666 n
N3 TH1 N3 73.332(6) 1_555 -1_676 n
N3 TH1 N3 112.117(6) -1_566 -1_666 n
N3 TH1 N3 112.140(6) -1_566 -1_676 n
N3 TH1 N3 112.117(6) -1_666 -1_676 n
TH1 N3 TH1 106.668(6) 1_555 -1_566 n
TH1 N3 TH1 106.663(6) 1_555 -1_666 n
TH1 N3 TH1 106.668(6) 1_555 -1_676 n
TH1 N3 TH1 112.117(6) -1_566 -1_666 n
TH1 N3 TH1 112.140(6) -1_566 -1_676 n
TH1 N3 TH1 112.117(6) -1_666 -1_676 n

loop_
_geom_bond_atom_site_label_1
_geom_bond_atom_site_label_2
_geom_bond_distance
_geom_bond_site_symmetry_2
_geom_bond_publ_flag
TH1 N2 2.6957(6) 1_555 n
TH1 N2 2.6955(6) 1_565 n
TH1 N2 2.6957(6) 1_665 n
TH1 N3 2.5237(7) 1_555 n
TH1 N3 2.3415(6) -1_566 n
TH1 N3 2.3421(6) -1_666 n
TH1 N3 2.3415(6) -1_676 n
N2 TH1 2.6957(6) 1_445 n
N2 TH1 2.6955(6) 1_545 n
N2 TH1 2.6957(6) 1_555 n
N2 TH1 2.6957(6) -1_555 n
N2 TH1 2.6955(6) -1_565 n
N2 TH1 2.6957(6) -1_665 n
N3 TH1 2.5237(7) 1_555 n
N3 TH1 2.3415(6) -1_566 n
N3 TH1 2.3421(6) -1_666 n
N3 TH1 2.3415(6) -1_676 n
